data_7133065
loop_
_publ_author_name
'Shohel, Mohammad'
'Nyman, May'

_publ_section_title
;
 Uranyl-Tc(VII)/Tc(V) hybrid clusters.
;
_journal_issue 45
_journal_name_full 'Chemical communications (Cambridge, England)'
_journal_page_first 5820
_journal_page_last 5823
_journal_paper_doi 10.1039/d4cc01726a
_journal_volume 60
_journal_year 2024
_chemical_formula_moiety 'C8 H20 O25 Tc U4, 0.75(O)'
_chemical_formula_sum 'C8 H20 O25.75 Tc U4'
_chemical_formula_weight 1578.36
_space_group_crystal_system orthorhombic
_space_group_IT_number 60
_space_group_name_Hall '-P 2n 2ab'
_space_group_name_H-M_alt 'P b c n'
_atom_sites_solution_hydrogens mixed
_atom_sites_solution_primary dual
_audit_creation_date 2023-06-14
_audit_creation_method
;
Olex2 1.3
(compiled 2020.11.12 svn.r5f609507 for OlexSys, GUI svn.r6408)
;
_audit_update_record
;
2024-02-11 deposited with the CCDC.	2024-05-06 downloaded from the CCDC.
;
_cell_angle_alpha 90
_cell_angle_beta 90
_cell_angle_gamma 90
_cell_formula_units_Z 4
_cell_length_a 14.3710(3)
_cell_length_b 13.8231(3)
_cell_length_c 14.8033(3)
_cell_measurement_reflns_used 16660
_cell_measurement_temperature 222.99(10)
_cell_measurement_theta_max 76.5190
_cell_measurement_theta_min 2.9920
_cell_volume 2940.70(11)
_computing_cell_refinement 'CrysAlisPro 1.171.41.123a (Rigaku OD, 2022)'
_computing_data_collection 'CrysAlisPro 1.171.41.123a (Rigaku OD, 2022)'
_computing_data_reduction 'CrysAlisPro 1.171.41.123a (Rigaku OD, 2022)'
_computing_molecular_graphics 'Olex2 1.3 (Dolomanov et al., 2009)'
_computing_publication_material 'Olex2 1.3 (Dolomanov et al., 2009)'
_computing_structure_refinement 'SHELXL 2018/3 (Sheldrick, 2015)'
_computing_structure_solution 'SHELXT 2018/2 (Sheldrick, 2018)'
_diffrn_ambient_environment N~2~
_diffrn_ambient_temperature 222.99(10)
_diffrn_detector 'Hybrid Pixel Array Detector'
_diffrn_detector_area_resol_mean 10.0000
_diffrn_detector_type HyPix
_diffrn_measured_fraction_theta_full 1.000
_diffrn_measured_fraction_theta_max 1.000
_diffrn_measurement_details
;
List of Runs (angles in degrees, time in seconds):

  # Type    Start    End  Width  t~exp~   \w     \q     \k     \f   Frames
#--------------------------------------------------------------------------
  1  \w    -58.00  21.00   0.50    5.00    --  -47.14  57.00-150.00  158
  2  \w   -119.00 -89.00   0.50    5.00    --  -47.14 -77.00 -30.00   60
  3  \w    -61.00  24.00   0.50    5.00    --  -47.14  57.00  90.00  170
  4  \w   -119.00 -92.00   0.50    5.00    --  -47.14 -77.00   0.00   54
  5  \w    -25.00  22.00   0.50    5.00    --   47.14 -19.00   0.00   94
  6  \w     88.00 115.00   0.50    5.00    --   47.14  77.00  60.00   54
  7  \w    -25.00 119.00   0.50    5.00    --   47.14   0.00  30.00  288
  8  \w    -80.00 -38.00   0.50    8.00    --  -86.25 125.00 -60.00   84
  9  \w     99.00 171.00   0.50    8.00    --  107.75  30.00  30.00  144
 10  \w     50.00 106.00   0.50    8.00    --  107.75 -94.00 120.00  112
 11  \w     35.00  70.00   0.50    8.00    --  107.75 -61.00 150.00   70
 12  \w     99.00 170.00   0.50    8.00    --  107.75  15.00  90.00  142
 13  \w     59.00 105.00   0.50    8.00    --  107.75 -94.00-180.00   92
 14  \w     35.00  69.00   0.50    8.00    --  107.75 -77.00 -90.00   68
 15  \w     35.00  73.00   0.50    8.00    --  107.75 -87.00-110.33   76
 16  \w     39.00  64.00   0.50    8.00    --  107.75 -61.00-180.00   50
 17  \w    130.00 162.00   0.50    8.00    --  107.75  45.00-120.00   64
 18  \w     41.00  97.00   0.50    8.00    --  107.75 -77.00  30.00  112
 19  \w     43.00  69.00   0.50    8.00    --  107.75 -61.00  30.00   52
 20  \w     42.00  70.00   0.50    8.00    --  107.75 -77.00 120.00   56
 21  \w     38.00  63.00   0.50    8.00    --  107.75 -61.00 -90.00   50
 22  \w    110.00 178.00   0.50    8.00    --  107.75  30.00   0.00  136
 23  \w     95.00 167.00   0.50    8.00    --  107.75  45.00 -30.00  144
 24  \w     49.00  92.00   0.50    8.00    --  107.75-125.00 -90.00   86
 25  \w    103.00 131.00   0.50    8.00    --  107.75  45.00  90.00   56
 26  \w    144.00 178.00   0.50    8.00    --  107.75  45.00  90.00   68
 27  \w     35.00  60.00   0.50    8.00    --  107.75 -61.00-120.00   50
 28  \w     40.00  65.00   0.50    8.00    --  107.75 -61.00   0.00   50
 29  \w     40.00  71.00   0.50    8.00    --  107.75 -61.00 120.00   62
 30  \w     71.00 105.00   0.50    8.00    --  107.75 -77.00 -90.00   68
 31  \w    145.00 172.00   0.50    8.00    --  107.75 125.00  90.00   54
 32  \w     95.00 122.00   0.50    8.00    --  107.75 125.00  90.00   54
 33  \w     77.00 103.00   0.50    8.00    --  107.75 -94.00  90.00   52
 34  \w     41.00  71.00   0.50    8.00    --  107.75 -94.00  90.00   60
 35  \w     36.00 105.00   0.50    8.00    --  107.75 -94.00-150.00  138
 36  \w     37.00  62.00   0.50    8.00    --  107.75-125.00-120.00   50
 37  \w    108.00 175.00   0.50    8.00    --  107.75  30.00 120.00  134
 38  \w     97.00 123.00   0.50    8.00    --  107.75  45.00-120.00   52
 39  \w     88.00 115.00   0.50    8.00    --  107.75 -87.00-110.33   54
 40  \w     67.00 106.00   0.50    8.00    --  107.75 -94.00 150.00   78
 41  \w     55.00 105.00   0.50    8.00    --  107.75 -77.00 -30.00  100
 42  \w     68.00  95.00   0.50    8.00    --  107.75 -77.00  60.00   54
 43  \w     74.00 122.00   0.50    8.00    --  107.75 -87.00 -10.88   96
 44  \w     81.00 106.00   0.50    8.00    --  107.75 -77.00-120.00   50
 45  \w     76.00 105.00   0.50    8.00    --  107.75 -94.00-120.00   58
 46  \w     92.00 134.00   0.50    8.00    --  107.75 -88.00 -65.47   84
;
_diffrn_measurement_device 'four-circle diffractometer'
_diffrn_measurement_device_type 'XtaLAB Synergy, Dualflex, HyPix'
_diffrn_measurement_method '\w scans'
_diffrn_orient_matrix_type 'CrysAlisPro convention (1999,Acta A55,543-557)'
_diffrn_orient_matrix_UB_11 -0.0140774000
_diffrn_orient_matrix_UB_12 0.0590811000
_diffrn_orient_matrix_UB_13 -0.0872043000
_diffrn_orient_matrix_UB_21 -0.1043525000
_diffrn_orient_matrix_UB_22 -0.0256910000
_diffrn_orient_matrix_UB_23 0.0007717000
_diffrn_orient_matrix_UB_31 -0.0202587000
_diffrn_orient_matrix_UB_32 0.0909364000
_diffrn_orient_matrix_UB_33 0.0567442000
_diffrn_radiation_monochromator mirror
_diffrn_radiation_probe x-ray
_diffrn_radiation_type 'Cu K\a'
_diffrn_radiation_wavelength 1.54184
_diffrn_reflns_av_R_equivalents 0.0847
_diffrn_reflns_av_unetI/netI 0.0276
_diffrn_reflns_Laue_measured_fraction_full 1.000
_diffrn_reflns_Laue_measured_fraction_max 1.000
_diffrn_reflns_limit_h_max 17
_diffrn_reflns_limit_h_min -17
_diffrn_reflns_limit_k_max 16
_diffrn_reflns_limit_k_min -15
_diffrn_reflns_limit_l_max 17
_diffrn_reflns_limit_l_min -16
_diffrn_reflns_number 36295
_diffrn_reflns_point_group_measured_fraction_full 1.000
_diffrn_reflns_point_group_measured_fraction_max 1.000
_diffrn_reflns_theta_full 67.684
_diffrn_reflns_theta_max 68.250
_diffrn_reflns_theta_min 4.438
_diffrn_source 'micro-focus sealed X-ray tube'
_diffrn_source_type 'PhotonJet (Cu) X-ray Source'
_exptl_absorpt_coefficient_mu 65.775
_exptl_absorpt_correction_T_max 1.00000
_exptl_absorpt_correction_T_min 0.26414
_exptl_absorpt_correction_type multi-scan
_exptl_absorpt_process_details
;
CrysAlisPro 1.171.41.123a (Rigaku Oxford Diffraction, 2022)
Empirical absorption correction using spherical harmonics,
implemented in SCALE3 ABSPACK scaling algorithm.
;
_exptl_crystal_colour 'clear yellowish yellow'
_exptl_crystal_colour_lustre clear
_exptl_crystal_colour_modifier yellowish
_exptl_crystal_colour_primary yellow
_exptl_crystal_density_diffrn 3.565
_exptl_crystal_description needle
_exptl_crystal_F_000 2740
_exptl_crystal_size_max 0.08
_exptl_crystal_size_mid 0.02
_exptl_crystal_size_min 0.01
_refine_diff_density_max 1.393
_refine_diff_density_min -2.572
_refine_diff_density_rms 0.272
_refine_ls_extinction_coef 0.000061(8)
_refine_ls_extinction_expression Fc^*^=kFc[1+0.001xFc^2^\l^3^/sin(2\q)]^-1/4^
_refine_ls_extinction_method 'SHELXL-2018/3 (Sheldrick 2018)'
_refine_ls_goodness_of_fit_ref 1.066
_refine_ls_hydrogen_treatment constr
_refine_ls_matrix_type full
_refine_ls_number_parameters 182
_refine_ls_number_reflns 2695
_refine_ls_number_restraints 0
_refine_ls_restrained_S_all 1.066
_refine_ls_R_factor_all 0.0408
_refine_ls_R_factor_gt 0.0383
_refine_ls_shift/su_max 0.001
_refine_ls_shift/su_mean 0.000
_refine_ls_structure_factor_coef Fsqd
_refine_ls_weighting_details 'w=1/[\s^2^(Fo^2^)+(0.0529P)^2^+40.1766P] where P=(Fo^2^+2Fc^2^)/3'
_refine_ls_weighting_scheme calc
_refine_ls_wR_factor_gt 0.0992
_refine_ls_wR_factor_ref 0.1013
_reflns_Friedel_coverage 0.000
_reflns_number_gt 2488
_reflns_number_total 2695
_reflns_threshold_expression 'I > 2\s(I)'
_cod_data_source_file d4cc01726a2.cif
_cod_data_source_block utc_3_rod_131414_cu_auto
_cod_depositor_comments 'Adding full bibliography for 7133061--7133065.cif.'
_cod_database_code 7133065
_shelx_shelxl_version_number 2018/3
_chemical_oxdiff_formula 'U Tc O C'
_shelx_space_group_comment
;
The symmetry employed for this shelxl refinement is uniquely defined
by the following loop, which should always be used as a source of
symmetry information in preference to the above space-group names.
They are only intended as comments.
;
_shelx_estimated_absorpt_t_max 0.559
_shelx_estimated_absorpt_t_min 0.077
_reflns_odcompleteness_completeness 100.00
_reflns_odcompleteness_iscentric 1
_reflns_odcompleteness_theta 68.13
_olex2_refinement_description
;
1. Fixed Uiso
 At 1.5 times of:
  All C(H,H,H) groups, All O(H,H) groups
2. Others
 Fixed Sof: O21(0.25) O22(0.125)
3.a Rotating group:
 O14(H14A,H14B), O12(H12A,H12B)
3.b Idealised Me refined as rotating group:
 C18(H18A,H18B,H18C), C20(H20A,H20B,H20C)
;
_olex2_submission_special_instructions 'No special instructions were received'
_oxdiff_exptl_absorpt_empirical_details
;
Empirical correction (ABSPACK) includes:
- Absorption correction using spherical harmonics
- Frame scaling
;
_oxdiff_exptl_absorpt_empirical_full_max 3.566
_oxdiff_exptl_absorpt_empirical_full_min 0.405

loop_
_space_group_symop_operation_xyz
'x, y, z'
'-x+1/2, -y+1/2, z+1/2'
'-x, y, -z+1/2'
'x+1/2, -y+1/2, -z'
'-x, -y, -z'
'x-1/2, y-1/2, -z-1/2'
'x, -y, z-1/2'
'-x-1/2, y-1/2, z'

loop_
_atom_site_label
_atom_site_type_symbol
_atom_site_fract_x
_atom_site_fract_y
_atom_site_fract_z
_atom_site_U_iso_or_equiv
_atom_site_adp_type
_atom_site_occupancy
_atom_site_site_symmetry_order
_atom_site_calc_flag
_atom_site_refinement_flags_posn
_atom_site_refinement_flags_adp
_atom_site_refinement_flags_occupancy
_atom_site_disorder_assembly
_atom_site_disorder_group
U1 U 0.44329(3) 0.67681(3) 0.04850(2) 0.03781(16) Uani 1 1 d . . . . .
U2 U 0.29637(2) 0.66859(3) 0.30576(3) 0.03968(17) Uani 1 1 d . . . . .
Tc3 Tc 0.500000 0.77793(10) 0.250000 0.0411(3) Uani 1 2 d S T P . .
O4 O 0.4210(5) 0.7950(6) 0.0064(5) 0.0457(18) Uani 1 1 d . . . . .
O9 O 0.5606(5) 0.7314(6) 0.1456(5) 0.0416(17) Uani 1 1 d . . . . .
O16 O 0.4213(7) 0.6734(6) 0.5411(6) 0.053(2) Uani 1 1 d . . . . .
O6 O 0.2469(6) 0.7836(7) 0.3246(6) 0.055(2) Uani 1 1 d . . . . .
O10 O 0.3916(5) 0.7294(6) 0.1914(5) 0.0418(18) Uani 1 1 d . . . . .
O14 O 0.1408(6) 0.6034(8) 0.3499(7) 0.064(3) Uani 1 1 d . . . . .
H14A H 0.117981 0.638456 0.392449 0.096 Uiso 1 1 d R U . . .
H14B H 0.102557 0.610436 0.305617 0.096 Uiso 1 1 d R U . . .
O7 O 0.3439(6) 0.5518(6) 0.2874(6) 0.050(2) Uani 1 1 d . . . . .
O5 O 0.4642(6) 0.5590(6) 0.0882(6) 0.052(2) Uani 1 1 d . . . . .
O8 O 0.500000 0.8977(10) 0.250000 0.062(3) Uani 1 2 d S T P . .
O15 O 0.2977(6) 0.6323(8) 0.4592(6) 0.059(2) Uani 1 1 d . . . . .
O12 O 0.4002(7) 0.6131(7) -0.1008(6) 0.062(2) Uani 1 1 d . . . . .
H12A H 0.419852 0.550660 -0.108300 0.092 Uiso 1 1 d R U . . .
H12B H 0.430521 0.644230 -0.146760 0.092 Uiso 1 1 d R U . . .
O11 O 0.2833(6) 0.6444(8) 0.0503(6) 0.057(2) Uani 1 1 d . . . . .
O13 O 0.2028(6) 0.6471(7) 0.1765(6) 0.054(2) Uani 1 1 d . . . . .
C19 C 0.2114(8) 0.6291(9) 0.0913(8) 0.046(3) Uani 1 1 d . . . . .
C17 C 0.3387(8) 0.6415(9) 0.5343(8) 0.041(2) Uani 1 1 d . . . . .
C18 C 0.2894(8) 0.6146(9) 0.6172(8) 0.046(3) Uani 1 1 d . . . . .
H18A H 0.304507 0.548340 0.633036 0.069 Uiso 1 1 calc R U . . .
H18B H 0.222822 0.620279 0.607563 0.069 Uiso 1 1 calc R U . . .
H18C H 0.308077 0.657331 0.665895 0.069 Uiso 1 1 calc R U . . .
C20 C 0.1300(9) 0.5857(11) 0.0436(10) 0.060(3) Uani 1 1 d . . . . .
H20A H 0.134225 0.599676 -0.020502 0.090 Uiso 1 1 calc R U . . .
H20B H 0.072942 0.613072 0.067553 0.090 Uiso 1 1 calc R U . . .
H20C H 0.129839 0.516225 0.052705 0.090 Uiso 1 1 calc R U . . .
O21 O 0.000000 0.7076(19) 0.250000 0.056(6) Uiso 0.5 2 d S . P . .
O22 O 0.500000 0.582(3) -0.250000 0.049(11) Uiso 0.25 2 d S . P . .

loop_
_atom_site_aniso_label
_atom_site_aniso_U_11
_atom_site_aniso_U_22
_atom_site_aniso_U_33
_atom_site_aniso_U_23
_atom_site_aniso_U_13
_atom_site_aniso_U_12
U1 0.0290(2) 0.0490(3) 0.0354(2) 0.00128(14) -0.00184(14) 0.00348(14)
U2 0.0255(2) 0.0561(3) 0.0374(2) -0.00138(15) 0.00100(14) 0.00398(14)
Tc3 0.0313(6) 0.0534(7) 0.0386(6) 0.000 0.0009(5) 0.000
O4 0.032(4) 0.059(5) 0.046(4) 0.001(4) 0.004(3) 0.003(4)
O9 0.028(4) 0.064(5) 0.033(4) -0.001(4) 0.002(3) 0.002(3)
O16 0.040(5) 0.066(6) 0.051(5) 0.001(4) 0.010(4) -0.007(4)
O6 0.036(4) 0.076(6) 0.052(5) 0.000(4) 0.004(4) 0.016(4)
O10 0.028(4) 0.061(5) 0.037(4) -0.001(3) 0.000(3) 0.001(3)
O14 0.031(4) 0.103(8) 0.057(5) -0.005(5) 0.005(4) -0.009(5)
O7 0.049(5) 0.046(5) 0.054(5) -0.006(4) 0.007(4) 0.009(4)
O5 0.054(5) 0.049(5) 0.054(5) 0.003(4) -0.006(4) 0.004(4)
O8 0.069(9) 0.060(8) 0.057(8) 0.000 0.006(7) 0.000
O15 0.045(5) 0.084(7) 0.047(5) 0.008(5) -0.005(4) -0.010(5)
O12 0.060(6) 0.067(6) 0.058(5) -0.016(5) -0.015(5) 0.018(5)
O11 0.032(4) 0.088(7) 0.052(5) -0.016(5) 0.002(4) -0.007(4)
O13 0.039(5) 0.071(6) 0.051(5) 0.002(4) -0.002(4) -0.005(4)
C19 0.042(6) 0.048(7) 0.049(7) -0.001(5) -0.006(5) 0.013(5)
C17 0.031(5) 0.048(6) 0.045(6) -0.002(5) 0.004(5) -0.004(5)
C18 0.044(6) 0.051(7) 0.043(6) 0.000(5) 0.005(5) -0.002(5)
C20 0.043(7) 0.068(9) 0.069(9) -0.006(7) -0.017(6) -0.001(6)

loop_
_atom_type_symbol
_atom_type_description
_atom_type_scat_dispersion_real
_atom_type_scat_dispersion_imag
_atom_type_scat_source
C C 0.0181 0.0091 'International Tables Vol C Tables 4.2.6.8 and 6.1.1.4'
H H 0.0000 0.0000 'International Tables Vol C Tables 4.2.6.8 and 6.1.1.4'
O O 0.0492 0.0322 'International Tables Vol C Tables 4.2.6.8 and 6.1.1.4'
Tc Tc 0.0057 3.0049 'International Tables Vol C Tables 4.2.6.8 and 6.1.1.4'
U U -4.3638 13.4090 'International Tables Vol C Tables 4.2.6.8 and 6.1.1.4'

loop_
_geom_angle_atom_site_label_1
_geom_angle_atom_site_label_2
_geom_angle_atom_site_label_3
_geom_angle
_geom_angle_site_symmetry_1
_geom_angle_site_symmetry_3
_geom_angle_publ_flag
O4 U1 Tc3 88.5(3) . . ?
O4 U1 O9 92.8(3) . . ?
O4 U1 O16 88.3(3) . 3_655 ?
O4 U1 O10 88.5(3) . . ?
O4 U1 O12 88.2(4) . . ?
O4 U1 O11 90.2(4) . . ?
O9 U1 Tc3 32.27(17) . . ?
O9 U1 O16 76.0(3) . 3_655 ?
O9 U1 O10 64.9(2) . . ?
O9 U1 O12 148.1(3) . . ?
O9 U1 O11 139.6(3) . . ?
O16 U1 Tc3 107.8(2) 3_655 . ?
O16 U1 O10 140.5(3) 3_655 . ?
O16 U1 O12 72.2(3) 3_655 . ?
O10 U1 Tc3 32.83(18) . . ?
O10 U1 O12 146.9(3) . . ?
O5 U1 Tc3 92.7(3) . . ?
O5 U1 O4 178.8(4) . . ?
O5 U1 O9 88.3(3) . . ?
O5 U1 O16 91.6(4) . 3_655 ?
O5 U1 O10 92.3(4) . . ?
O5 U1 O12 90.7(4) . . ?
O5 U1 O11 89.2(4) . . ?
O12 U1 Tc3 176.7(2) . . ?
O11 U1 Tc3 107.7(2) . . ?
O11 U1 O16 144.4(3) . 3_655 ?
O11 U1 O10 74.9(3) . . ?
O11 U1 O12 72.2(3) . . ?
O9 U2 Tc3 32.26(18) 3_655 . ?
O9 U2 O14 146.9(3) 3_655 . ?
O9 U2 O13 142.8(3) 3_655 . ?
O6 U2 Tc3 89.1(3) . . ?
O6 U2 O9 88.3(4) . 3_655 ?
O6 U2 O10 91.5(4) . . ?
O6 U2 O14 85.6(4) . . ?
O6 U2 O7 178.8(4) . . ?
O6 U2 O15 92.5(4) . . ?
O6 U2 O13 90.7(4) . . ?
O10 U2 Tc3 32.64(18) . . ?
O10 U2 O9 64.9(3) . 3_655 ?
O10 U2 O14 147.6(3) . . ?
O10 U2 O13 77.9(3) . . ?
O14 U2 Tc3 174.7(2) . . ?
O7 U2 Tc3 92.1(3) . . ?
O7 U2 O9 92.7(4) . 3_655 ?
O7 U2 O10 89.5(3) . . ?
O7 U2 O14 93.2(4) . . ?
O7 U2 O15 87.2(4) . . ?
O7 U2 O13 88.9(4) . . ?
O15 U2 Tc3 109.0(2) . . ?
O15 U2 O9 76.9(3) . 3_655 ?
O15 U2 O10 141.4(3) . . ?
O15 U2 O14 71.0(3) . . ?
O15 U2 O13 140.4(3) . . ?
O13 U2 Tc3 110.5(2) . . ?
O13 U2 O14 69.9(3) . . ?
U1 Tc3 U1 131.35(4) . 3_655 ?
U1 Tc3 U2 79.825(19) . . ?
U1 Tc3 U2 79.046(18) 3_655 . ?
U1 Tc3 U2 79.045(18) . 3_655 ?
U1 Tc3 U2 79.826(19) 3_655 3_655 ?
U2 Tc3 U2 127.14(4) . 3_655 ?
O9 Tc3 U1 41.5(2) . . ?
O9 Tc3 U1 118.0(2) 3_655 . ?
O9 Tc3 U1 118.0(2) . 3_655 ?
O9 Tc3 U1 41.5(2) 3_655 3_655 ?
O9 Tc3 U2 116.4(2) . . ?
O9 Tc3 U2 116.4(2) 3_655 3_655 ?
O9 Tc3 U2 41.5(2) . 3_655 ?
O9 Tc3 U2 41.5(2) 3_655 . ?
O9 Tc3 O9 140.2(5) . 3_655 ?
O9 Tc3 O10 83.4(3) . . ?
O9 Tc3 O10 83.4(3) 3_655 3_655 ?
O9 Tc3 O10 82.9(3) . 3_655 ?
O9 Tc3 O10 82.9(3) 3_655 . ?
O10 Tc3 U1 42.1(2) 3_655 3_655 ?
O10 Tc3 U1 116.9(2) . 3_655 ?
O10 Tc3 U1 42.1(2) . . ?
O10 Tc3 U1 116.9(2) 3_655 . ?
O10 Tc3 U2 115.9(2) . 3_655 ?
O10 Tc3 U2 41.4(2) . . ?
O10 Tc3 U2 41.4(2) 3_655 3_655 ?
O10 Tc3 U2 115.9(2) 3_655 . ?
O10 Tc3 O10 138.8(5) . 3_655 ?
O8 Tc3 U1 114.32(2) . . ?
O8 Tc3 U1 114.32(2) . 3_655 ?
O8 Tc3 U2 116.43(2) . . ?
O8 Tc3 U2 116.43(2) . 3_655 ?
O8 Tc3 O9 109.9(3) . . ?
O8 Tc3 O9 109.9(3) . 3_655 ?
O8 Tc3 O10 110.6(3) . . ?
O8 Tc3 O10 110.6(3) . 3_655 ?
U1 O9 U2 134.5(4) . 3_655 ?
Tc3 O9 U1 106.3(3) . . ?
Tc3 O9 U2 106.2(3) . 3_655 ?
C17 O16 U1 137.2(8) . 3_655 ?
U2 O10 U1 136.5(4) . . ?
Tc3 O10 U1 105.1(3) . . ?
Tc3 O10 U2 106.0(3) . . ?
U2 O14 H14A 109.2 . . ?
U2 O14 H14B 109.4 . . ?
H14A O14 H14B 104.5 . . ?
C17 O15 U2 147.2(8) . . ?
U1 O12 H12A 111.7 . . ?
U1 O12 H12B 112.3 . . ?
H12A O12 H12B 101.9 . . ?
C19 O11 U1 150.7(8) . . ?
C19 O13 U2 139.6(8) . . ?
O11 C19 O13 122.3(11) . . ?
O11 C19 C20 120.0(12) . . ?
O13 C19 C20 117.6(12) . . ?
O16 C17 C18 118.3(11) . . ?
O15 C17 O16 122.7(11) . . ?
O15 C17 C18 119.0(10) . . ?
C17 C18 H18A 109.5 . . ?
C17 C18 H18B 109.5 . . ?
C17 C18 H18C 109.5 . . ?
H18A C18 H18B 109.5 . . ?
H18A C18 H18C 109.5 . . ?
H18B C18 H18C 109.5 . . ?
C19 C20 H20A 109.5 . . ?
C19 C20 H20B 109.5 . . ?
C19 C20 H20C 109.5 . . ?
H20A C20 H20B 109.5 . . ?
H20A C20 H20C 109.5 . . ?
H20B C20 H20C 109.5 . . ?

loop_
_geom_bond_atom_site_label_1
_geom_bond_atom_site_label_2
_geom_bond_distance
_geom_bond_site_symmetry_2
_geom_bond_publ_flag
U1 Tc3 3.3935(7) . ?
U1 O4 1.778(9) . ?
U1 O9 2.341(7) . ?
U1 O16 2.356(9) 3_655 ?
U1 O10 2.356(7) . ?
U1 O5 1.757(8) . ?
U1 O12 2.459(9) . ?
U1 O11 2.342(8) . ?
U2 Tc3 3.3955(7) . ?
U2 O9 2.344(7) 3_655 ?
U2 O6 1.763(9) . ?
U2 O10 2.334(7) . ?
U2 O14 2.497(8) . ?
U2 O7 1.774(8) . ?
U2 O15 2.327(9) . ?
U2 O13 2.358(9) . ?
Tc3 O9 1.887(7) . ?
Tc3 O9 1.887(7) 3_655 ?
Tc3 O10 1.905(7) . ?
Tc3 O10 1.905(7) 3_655 ?
Tc3 O8 1.656(14) . ?
O16 C17 1.270(14) . ?
O14 H14A 0.8607 . ?
O14 H14B 0.8608 . ?
O15 C17 1.265(14) . ?
O12 H12A 0.9145 . ?
O12 H12B 0.9156 . ?
O11 C19 1.216(14) . ?
O13 C19 1.292(15) . ?
C19 C20 1.492(17) . ?
C17 C18 1.465(16) . ?
C18 H18A 0.9700 . ?
C18 H18B 0.9700 . ?
C18 H18C 0.9700 . ?
C20 H20A 0.9700 . ?
C20 H20B 0.9700 . ?
C20 H20C 0.9700 . ?

loop_
_geom_torsion_atom_site_label_1
_geom_torsion_atom_site_label_2
_geom_torsion_atom_site_label_3
_geom_torsion_atom_site_label_4
_geom_torsion
_geom_torsion_site_symmetry_1
_geom_torsion_site_symmetry_2
_geom_torsion_site_symmetry_3
_geom_torsion_site_symmetry_4
_geom_torsion_publ_flag
U1 Tc3 O9 U1 121.9(2) 3_655 . . . ?
U1 Tc3 O9 U2 -147.7(6) . . . 3_655 ?
U1 Tc3 O9 U2 -25.7(4) 3_655 . . 3_655 ?
U1 O16 C17 O15 -28(2) 3_655 . . . ?
U1 O16 C17 C18 152.2(9) 3_655 . . . ?
U1 O11 C19 O13 15(3) . . . . ?
U1 O11 C19 C20 -163.1(14) . . . . ?
U2 Tc3 O9 U1 30.6(4) . . . . ?
U2 Tc3 O9 U1 147.7(6) 3_655 . . . ?
U2 Tc3 O9 U2 -117.1(2) . . . 3_655 ?
U2 O15 C17 O16 -13(2) . . . . ?
U2 O15 C17 C18 166.6(12) . . . . ?
U2 O13 C19 O11 -22(2) . . . . ?
U2 O13 C19 C20 157.0(10) . . . . ?
O9 Tc3 O9 U1 75.4(3) 3_655 . . . ?
O9 Tc3 O9 U2 -72.2(3) 3_655 . . 3_655 ?
O10 Tc3 O9 U1 5.0(4) . . . . ?
O10 Tc3 O9 U1 146.0(4) 3_655 . . . ?
O10 Tc3 O9 U2 -1.6(4) 3_655 . . 3_655 ?
O10 Tc3 O9 U2 -142.7(4) . . . 3_655 ?
O8 Tc3 O9 U1 -104.6(3) . . . . ?
O8 Tc3 O9 U2 107.8(3) . . . 3_655 ?
